data_1520299
loop_
_publ_author_name
'Merad, J\'er\'emy'
'Borkar, Prashant'
'Bouyon Yenda, Tracy'
'Roux, Christ\`ele'
'Pons, Jean-Marc'
'Parrain, Jean-Luc'
'Chuzel, Olivier'
'Bressy, Cyril'

_publ_section_title
;
 Highly Enantioselective Acylation of Acyclic Meso 1,3-Diols through
 Synergistic Isothiourea-Catalyzed Desymmetrization/Chiroablative Kinetic
 Resolution.
;
_journal_issue 9
_journal_name_full 'Organic letters'
_journal_page_first 2118
_journal_page_last 2121
_journal_paper_doi 10.1021/acs.orglett.5b00707
_journal_volume 17
_journal_year 2015
_chemical_absolute_configuration ad
_chemical_formula_moiety 'C22 H23 I O3'
_chemical_formula_sum 'C22 H23 I O3'
_chemical_formula_weight 462.30
_space_group_crystal_system orthorhombic
_space_group_IT_number 19
_space_group_name_Hall 'P 2ac 2ab'
_space_group_name_H-M_alt 'P 21 21 21'
_atom_sites_solution_hydrogens geom
_audit_creation_date
;
'Mon Oct 13 21:06:21 2014'
;
_audit_creation_method
;
CrysAlisPro, Agilent Technologies,
Version 1.171.37.34 (release 22-05-2014 CrysAlis171 .NET)
(compiled May 22 2014,16:03:01)
;
_cell_angle_alpha 90.0
_cell_angle_beta 90.0
_cell_angle_gamma 90.0
_cell_formula_units_Z 4
_cell_length_a 5.7232(4)
_cell_length_b 10.8546(10)
_cell_length_c 32.913(2)
_cell_measurement_reflns_used 4222
_cell_measurement_temperature 293(2)
_cell_measurement_theta_max 72.7190
_cell_measurement_theta_min 4.2890
_cell_volume 2044.7(3)
_computing_cell_refinement
;
CrysAlisPro, Agilent Technologies,
Version 1.171.37.34 (release 22-05-2014 CrysAlis171 .NET)
(compiled May 22 2014,16:03:01)
;
_computing_data_collection
;
CrysAlisPro, Agilent Technologies,
Version 1.171.37.34 (release 22-05-2014 CrysAlis171 .NET)
(compiled May 22 2014,16:03:01)
;
_computing_data_reduction
;
CrysAlisPro, Agilent Technologies,
Version 1.171.37.34 (release 22-05-2014 CrysAlis171 .NET)
(compiled May 22 2014,16:03:01)
;
_computing_molecular_graphics 'Olex2 (Dolomanov et al., 2009)'
_computing_publication_material 'Olex2 (Dolomanov et al., 2009)'
_computing_structure_refinement 'ShelXL (Sheldrick, 2008)'
_diffrn_ambient_temperature 293(2)
_diffrn_detector 'CCD plate'
_diffrn_detector_area_resol_mean 5.3048
_diffrn_detector_type AtlasS2
_diffrn_measured_fraction_theta_full 0.996
_diffrn_measured_fraction_theta_max 0.971
_diffrn_measurement_details
;
  1 omega -102.00  -76.00   1.0000    1.0000
omega____ theta____ kappa____ phi______ frames
    -      -38.2867 -125.0000 -150.0000 26

  2 omega -126.00  -84.00   1.0000    1.0000
omega____ theta____ kappa____ phi______ frames
    -      -38.2867  -99.0000  -90.0000 42

  3 omega -127.00  -90.00   1.0000    1.0000
omega____ theta____ kappa____ phi______ frames
    -      -38.2867  -99.0000  -60.0000 37

  4 omega   24.00   83.00   1.0000    1.0000
omega____ theta____ kappa____ phi______ frames
    -       38.2867 -125.0000 -180.0000 59

  5 omega   35.00  113.00   1.0000    1.0000
omega____ theta____ kappa____ phi______ frames
    -       38.2867   57.0000   90.0000 78

  6 omega   13.00   58.00   1.0000    1.0000
omega____ theta____ kappa____ phi______ frames
    -       38.2867  -77.0000  -90.0000 45

  7 omega   37.00   98.00   1.0000   30.0000
omega____ theta____ kappa____ phi______ frames
    -      110.4698  -45.0000  -30.0000 61

  8 omega   28.00   85.00   1.0000   30.0000
omega____ theta____ kappa____ phi______ frames
    -      110.4698  -45.0000   90.0000 57

  9 omega  110.00  140.00   1.0000   30.0000
omega____ theta____ kappa____ phi______ frames
    -      110.4698  111.0000  150.0000 30

 10 omega   41.00  107.00   1.0000   30.0000
omega____ theta____ kappa____ phi______ frames
    -      110.4698  -94.0000  -60.0000 66

 11 omega   96.00  171.00   1.0000   30.0000
omega____ theta____ kappa____ phi______ frames
    -      110.4698   61.0000   60.0000 75

 12 omega  121.00  161.00   1.0000   30.0000
omega____ theta____ kappa____ phi______ frames
    -      110.4698  111.0000  -60.0000 40

 13 omega   30.00   87.00   1.0000   30.0000
omega____ theta____ kappa____ phi______ frames
    -      110.4698  -45.0000 -180.0000 57

 14 omega  153.00  178.00   1.0000   30.0000
omega____ theta____ kappa____ phi______ frames
    -      110.4698  111.0000  150.0000 25

 15 omega   25.00   78.00   1.0000   30.0000
omega____ theta____ kappa____ phi______ frames
    -      110.4698  -94.0000 -150.0000 53
;
_diffrn_measurement_device 'four-circle diffractometer'
_diffrn_measurement_device_type 'SuperNova, Dual, Cu at zero, AtlasS2'
_diffrn_measurement_method '\w scans'
_diffrn_orient_matrix_UB_11 0.1328601000
_diffrn_orient_matrix_UB_12 0.0702598000
_diffrn_orient_matrix_UB_13 -0.0334550000
_diffrn_orient_matrix_UB_21 -0.0469296000
_diffrn_orient_matrix_UB_22 -0.1063150000
_diffrn_orient_matrix_UB_23 -0.0299277000
_diffrn_orient_matrix_UB_31 -0.2293829000
_diffrn_orient_matrix_UB_32 0.0623955000
_diffrn_orient_matrix_UB_33 -0.0133398000
_diffrn_radiation_monochromator mirror
_diffrn_radiation_probe x-ray
_diffrn_radiation_type CuK\a
_diffrn_radiation_wavelength 1.54184
_diffrn_reflns_av_R_equivalents 0.0621
_diffrn_reflns_av_unetI/netI 0.0521
_diffrn_reflns_Laue_measured_fraction_full 0.996
_diffrn_reflns_Laue_measured_fraction_max 0.971
_diffrn_reflns_limit_h_max 6
_diffrn_reflns_limit_h_min -6
_diffrn_reflns_limit_k_max 13
_diffrn_reflns_limit_k_min -10
_diffrn_reflns_limit_l_max 40
_diffrn_reflns_limit_l_min -39
_diffrn_reflns_number 7013
_diffrn_reflns_point_group_measured_fraction_full 0.993
_diffrn_reflns_point_group_measured_fraction_max 0.956
_diffrn_reflns_theta_full 67.684
_diffrn_reflns_theta_max 73.378
_diffrn_reflns_theta_min 4.289
_diffrn_source 'sealed X-ray tube'
_diffrn_source_type 'SuperNova (Cu) X-ray Source'
_exptl_absorpt_coefficient_mu 12.443
_exptl_absorpt_correction_T_max 1.00000
_exptl_absorpt_correction_T_min 0.48010
_exptl_absorpt_correction_type multi-scan
_exptl_absorpt_process_details
;
CrysAlisPro, Agilent Technologies,
Version 1.171.37.34 (release 22-05-2014 CrysAlis171 .NET)
(compiled May 22 2014,16:03:01)
Empirical absorption correction using spherical harmonics,
 implemented in SCALE3 ABSPACK scaling algorithm.
;
_exptl_crystal_colour colourless
_exptl_crystal_colour_primary colourless
_exptl_crystal_density_diffrn 1.502
_exptl_crystal_description
;
;
_exptl_crystal_F_000 928
_exptl_crystal_size_max 0.16
_exptl_crystal_size_mid 0.14
_exptl_crystal_size_min 0.06
_refine_diff_density_max 0.628
_refine_diff_density_min -2.076
_refine_diff_density_rms 0.110
_refine_ls_abs_structure_details
;
 Flack x determined using 1147 quotients [(I+)-(I-)]/[(I+)+(I-)]
 (Parsons, Flack and Wagner, Acta Cryst. B69 (2013) 249-259).
;
_refine_ls_abs_structure_Flack 0.006(16)
_refine_ls_extinction_method none
_refine_ls_goodness_of_fit_ref 1.125
_refine_ls_hydrogen_treatment constr
_refine_ls_matrix_type full
_refine_ls_number_parameters 236
_refine_ls_number_reflns 3929
_refine_ls_number_restraints 0
_refine_ls_restrained_S_all 1.125
_refine_ls_R_factor_all 0.0749
_refine_ls_R_factor_gt 0.0594
_refine_ls_shift/su_max 0.000
_refine_ls_shift/su_mean 0.000
_refine_ls_structure_factor_coef Fsqd
_refine_ls_weighting_details 'w=1/[\s^2^(Fo^2^)+(0.0597P)^2^+9.0318P] where P=(Fo^2^+2Fc^2^)/3'
_refine_ls_weighting_scheme calc
_refine_ls_wR_factor_gt 0.1674
_refine_ls_wR_factor_ref 0.1916
_reflns_Friedel_coverage 0.681
_reflns_Friedel_fraction_full 0.988
_reflns_Friedel_fraction_max 0.936
_reflns_number_gt 3291
_reflns_number_total 3929
_reflns_threshold_expression 'I > 2\s(I)'
_cod_data_source_file ol5b00707_si_003.cif
_cod_data_source_block jm3075
_cod_original_cell_volume 2044.6(3)
_cod_database_code 1520299
_shelxl_version_number 2014/6
_shelx_space_group_comment
;
The symmetry employed for this shelxl refinement is uniquely defined
by the following loop, which should always be used as a source of
symmetry information in preference to the above space-group names.
They are only intended as comments.
;
_reflns_odcompleteness_completeness 99.68
_reflns_odcompleteness_iscentric 1
_reflns_odcompleteness_theta 66.97
_olex2_refinement_description
;
1. Fixed Uiso
 At 1.2 times of:
  All C(H) groups, All C(H,H) groups
 At 1.5 times of:
  All C(H,H,H) groups
2.a Ternary CH refined with riding coordinates:
 C1(H1), C3(H3), C4(H4), C5(H5)
2.b Secondary CH2 refined with riding coordinates:
 C2(H2A,H2B), C21(H21A,H21B)
2.c Aromatic/amide H refined with riding coordinates:
 C6(H6), C7(H7), C9(H9), C10(H10), C11(H11), C12(H12), C13(H13), C15(H15),
 C16(H16), C17(H17), C18(H18), C19(H19)
2.d Idealised Me refined as rotating group:
 C22(H22A,H22B,H22C)
;
_olex2_submission_special_instructions 'No special instructions were received'

loop_
_space_group_symop_id
_space_group_symop_operation_xyz
1 'x, y, z'
2 '-x+1/2, -y, z+1/2'
3 'x+1/2, -y+1/2, -z'
4 '-x, y+1/2, -z+1/2'

loop_
_atom_site_label
_atom_site_type_symbol
_atom_site_fract_x
_atom_site_fract_y
_atom_site_fract_z
_atom_site_U_iso_or_equiv
_atom_site_adp_type
_atom_site_occupancy
_atom_site_site_symmetry_order
_atom_site_calc_flag
_atom_site_refinement_flags_posn
I1 I 1.3637(2) 0.33140(11) 0.53677(3) 0.0772(3) Uani 1 1 d .
O1 O 0.918(2) 0.4822(11) 0.6324(3) 0.081(3) Uani 1 1 d .
O2 O 0.9876(17) 0.5533(9) 0.5302(3) 0.068(2) Uani 1 1 d .
O23 O 1.198(3) 0.6645(15) 0.4870(4) 0.112(5) Uani 1 1 d .
C1 C 1.148(3) 0.5774(14) 0.5629(4) 0.067(3) Uani 1 1 d .
H1 H 1.2882 0.6175 0.5520 0.081 Uiso 1 1 calc R
C2 C 1.033(3) 0.6622(18) 0.5932(5) 0.079(4) Uani 1 1 d .
H2A H 1.1468 0.6887 0.6132 0.095 Uiso 1 1 calc R
H2B H 0.9738 0.7346 0.5794 0.095 Uiso 1 1 calc R
C3 C 0.835(3) 0.5960(15) 0.6141(5) 0.077(4) Uani 1 1 d .
H3 H 0.7104 0.5782 0.5945 0.092 Uiso 1 1 calc R
C4 C 1.006(2) 0.3956(15) 0.6033(4) 0.064(4) Uani 1 1 d .
H4 H 0.8830 0.3812 0.5830 0.077 Uiso 1 1 calc R
C5 C 1.217(2) 0.4498(14) 0.5814(4) 0.059(3) Uani 1 1 d .
H5 H 1.3381 0.4648 0.6019 0.071 Uiso 1 1 calc R
C6 C 0.736(5) 0.687(3) 0.6501(8) 0.126(9) Uani 1 1 d .
H6 H 0.8110 0.7599 0.6569 0.151 Uiso 1 1 calc R
C7 C 0.572(4) 0.655(3) 0.6663(7) 0.125(10) Uani 1 1 d .
H7 H 0.4993 0.5810 0.6593 0.150 Uiso 1 1 calc R
C8 C 0.470(4) 0.739(2) 0.7010(5) 0.099(7) Uani 1 1 d .
C9 C 0.559(4) 0.837(3) 0.7194(5) 0.107(7) Uani 1 1 d .
H9 H 0.7012 0.8680 0.7102 0.128 Uiso 1 1 calc R
C10 C 0.452(5) 0.896(2) 0.7513(7) 0.109(8) Uani 1 1 d .
H10 H 0.5181 0.9664 0.7627 0.131 Uiso 1 1 calc R
C11 C 0.246(5) 0.850(3) 0.7660(7) 0.117(9) Uani 1 1 d .
H11 H 0.1748 0.8863 0.7883 0.141 Uiso 1 1 calc R
C12 C 0.151(4) 0.754(3) 0.7485(7) 0.119(8) Uani 1 1 d .
H12 H 0.0094 0.7234 0.7582 0.143 Uiso 1 1 calc R
C13 C 0.258(4) 0.696(3) 0.7159(7) 0.111(8) Uani 1 1 d .
H13 H 0.1866 0.6287 0.7038 0.133 Uiso 1 1 calc R
C14 C 1.054(2) 0.2747(15) 0.6248(5) 0.065(3) Uani 1 1 d .
C15 C 1.249(3) 0.265(2) 0.6508(5) 0.088(5) Uani 1 1 d .
H15 H 1.3540 0.3298 0.6539 0.105 Uiso 1 1 calc R
C16 C 1.277(3) 0.153(2) 0.6721(5) 0.089(5) Uani 1 1 d .
H16 H 1.4059 0.1444 0.6891 0.106 Uiso 1 1 calc R
C17 C 1.123(4) 0.058(2) 0.6688(6) 0.097(5) Uani 1 1 d .
H17 H 1.1463 -0.0156 0.6829 0.116 Uiso 1 1 calc R
C18 C 0.937(4) 0.072(2) 0.6447(7) 0.121(9) Uani 1 1 d .
H18 H 0.8281 0.0087 0.6426 0.145 Uiso 1 1 calc R
C19 C 0.901(3) 0.180(2) 0.6227(6) 0.093(6) Uani 1 1 d .
H19 H 0.7700 0.1869 0.6063 0.112 Uiso 1 1 calc R
C20 C 1.032(3) 0.6021(15) 0.4933(5) 0.073(4) Uani 1 1 d .
C21 C 0.850(4) 0.5624(13) 0.4631(5) 0.081(4) Uani 1 1 d .
H21A H 0.8040 0.4782 0.4689 0.097 Uiso 1 1 calc R
H21B H 0.7127 0.6141 0.4661 0.097 Uiso 1 1 calc R
C22 C 0.933(6) 0.570(3) 0.4208(6) 0.159(14) Uani 1 1 d .
H22A H 0.8121 0.5426 0.4028 0.238 Uiso 1 1 calc GR
H22B H 1.0682 0.5181 0.4176 0.238 Uiso 1 1 calc GR
H22C H 0.9741 0.6535 0.4146 0.238 Uiso 1 1 calc GR

loop_
_atom_site_aniso_label
_atom_site_aniso_U_11
_atom_site_aniso_U_22
_atom_site_aniso_U_33
_atom_site_aniso_U_23
_atom_site_aniso_U_13
_atom_site_aniso_U_12
I1 0.0764(5) 0.0903(6) 0.0651(5) -0.0112(5) 0.0032(5) 0.0050(6)
O1 0.085(8) 0.086(8) 0.071(6) 0.009(5) 0.019(6) 0.024(6)
O2 0.066(5) 0.071(6) 0.066(6) 0.009(5) -0.012(5) -0.012(4)
O23 0.127(12) 0.122(11) 0.088(8) 0.025(9) 0.014(8) -0.035(11)
C1 0.063(8) 0.073(8) 0.067(7) -0.004(6) -0.009(8) -0.014(8)
C2 0.078(9) 0.077(10) 0.082(9) -0.010(9) -0.005(8) 0.005(10)
C3 0.086(11) 0.066(9) 0.077(9) 0.006(7) -0.001(9) 0.011(9)
C4 0.050(7) 0.081(10) 0.060(7) 0.008(7) 0.004(6) -0.008(7)
C5 0.048(7) 0.076(9) 0.055(7) -0.009(6) 0.001(5) 0.003(6)
C6 0.121(18) 0.12(2) 0.132(19) 0.033(17) -0.020(15) -0.064(16)
C7 0.107(17) 0.15(2) 0.117(16) 0.049(17) -0.033(13) -0.051(18)
C8 0.096(14) 0.14(2) 0.059(9) 0.000(11) -0.012(9) 0.052(14)
C9 0.093(13) 0.16(2) 0.069(10) 0.020(14) -0.001(9) 0.016(15)
C10 0.14(2) 0.097(16) 0.093(13) -0.012(12) -0.013(14) 0.008(15)
C11 0.116(18) 0.16(3) 0.072(12) 0.008(15) 0.004(11) 0.034(19)
C12 0.079(13) 0.18(3) 0.099(15) 0.032(16) 0.012(13) 0.025(17)
C13 0.100(15) 0.13(2) 0.100(14) -0.002(14) -0.016(12) 0.029(14)
C14 0.050(7) 0.077(9) 0.066(8) -0.002(7) 0.001(6) -0.003(7)
C15 0.075(10) 0.105(14) 0.084(11) 0.013(10) -0.017(9) -0.013(10)
C16 0.080(11) 0.106(15) 0.081(10) 0.012(11) -0.009(8) 0.018(11)
C17 0.096(13) 0.103(14) 0.092(12) 0.022(10) 0.000(12) 0.002(13)
C18 0.098(16) 0.122(18) 0.143(19) 0.065(16) -0.032(14) -0.011(13)
C19 0.054(9) 0.117(15) 0.108(12) 0.021(12) -0.021(8) 0.003(11)
C20 0.089(11) 0.063(9) 0.067(9) -0.004(7) 0.009(8) -0.004(9)
C21 0.117(12) 0.051(7) 0.074(8) 0.014(7) -0.013(12) 0.013(9)
C22 0.19(3) 0.22(3) 0.066(11) -0.016(16) 0.006(16) 0.05(3)

loop_
_atom_type_symbol
_atom_type_description
_atom_type_scat_dispersion_real
_atom_type_scat_dispersion_imag
_atom_type_scat_source
C C 0.0181 0.0091 'International Tables Vol C Tables 4.2.6.8 and 6.1.1.4'
H H 0.0000 0.0000 'International Tables Vol C Tables 4.2.6.8 and 6.1.1.4'
I I -0.3257 6.8362 'International Tables Vol C Tables 4.2.6.8 and 6.1.1.4'
O O 0.0492 0.0322 'International Tables Vol C Tables 4.2.6.8 and 6.1.1.4'

loop_
_geom_angle_atom_site_label_1
_geom_angle_atom_site_label_2
_geom_angle_atom_site_label_3
_geom_angle
C4 O1 C3 113.1(11)
C20 O2 C1 118.9(12)
O2 C1 H1 109.2
O2 C1 C2 109.0(14)
O2 C1 C5 106.9(11)
C2 C1 H1 109.2
C2 C1 C5 113.2(12)
C5 C1 H1 109.2
C1 C2 H2A 109.7
C1 C2 H2B 109.7
H2A C2 H2B 108.2
C3 C2 C1 109.8(15)
C3 C2 H2A 109.7
C3 C2 H2B 109.7
O1 C3 C2 110.3(15)
O1 C3 H3 110.0
O1 C3 C6 108.7(14)
C2 C3 H3 110.0
C2 C3 C6 107.6(15)
C6 C3 H3 110.0
O1 C4 H4 108.0
O1 C4 C5 109.9(13)
O1 C4 C14 108.6(11)
C5 C4 H4 108.0
C14 C4 H4 108.0
C14 C4 C5 114.1(12)
I1 C5 H5 107.4
C1 C5 I1 111.5(9)
C1 C5 H5 107.4
C4 C5 I1 114.0(10)
C4 C5 C1 108.9(12)
C4 C5 H5 107.4
C3 C6 H6 121.9
C7 C6 C3 116(3)
C7 C6 H6 121.9
C6 C7 H7 121.0
C6 C7 C8 118(3)
C8 C7 H7 121.0
C9 C8 C7 131(2)
C9 C8 C13 116(2)
C13 C8 C7 113(2)
C8 C9 H9 118.3
C8 C9 C10 123(2)
C10 C9 H9 118.3
C9 C10 H10 120.6
C11 C10 C9 119(3)
C11 C10 H10 120.6
C10 C11 H11 120.1
C12 C11 C10 120(3)
C12 C11 H11 120.1
C11 C12 H12 119.6
C11 C12 C13 121(3)
C13 C12 H12 119.6
C8 C13 H13 119.7
C12 C13 C8 121(3)
C12 C13 H13 119.7
C15 C14 C4 119.5(15)
C19 C14 C4 121.2(14)
C19 C14 C15 119.0(16)
C14 C15 H15 121.4
C14 C15 C16 117.1(18)
C16 C15 H15 121.4
C15 C16 H16 118.6
C17 C16 C15 122.7(18)
C17 C16 H16 118.6
C16 C17 H17 121.0
C18 C17 C16 118(2)
C18 C17 H17 121.0
C17 C18 H18 119.2
C17 C18 C19 122(2)
C19 C18 H18 119.2
C14 C19 C18 121.4(17)
C14 C19 H19 119.3
C18 C19 H19 119.3
O2 C20 C21 110.8(14)
O23 C20 O2 122.2(17)
O23 C20 C21 127.0(16)
C20 C21 H21A 109.1
C20 C21 H21B 109.1
H21A C21 H21B 107.8
C22 C21 C20 113(2)
C22 C21 H21A 109.1
C22 C21 H21B 109.1
C21 C22 H22A 109.5
C21 C22 H22B 109.5
C21 C22 H22C 109.5
H22A C22 H22B 109.5
H22A C22 H22C 109.5
H22B C22 H22C 109.5

loop_
_geom_bond_atom_site_label_1
_geom_bond_atom_site_label_2
_geom_bond_distance
I1 C5 2.123(13)
O1 C3 1.456(18)
O1 C4 1.434(18)
O2 C1 1.439(17)
O2 C20 1.348(18)
O23 C20 1.19(2)
C1 H1 0.9800
C1 C2 1.51(2)
C1 C5 1.56(2)
C2 H2A 0.9700
C2 H2B 0.9700
C2 C3 1.51(2)
C3 H3 0.9800
C3 C6 1.64(3)
C4 H4 0.9800
C4 C5 1.527(18)
C4 C14 1.52(2)
C5 H5 0.9800
C6 H6 0.9300
C6 C7 1.14(3)
C7 H7 0.9300
C7 C8 1.58(3)
C8 C9 1.33(3)
C8 C13 1.39(3)
C9 H9 0.9300
C9 C10 1.37(3)
C10 H10 0.9300
C10 C11 1.37(3)
C11 H11 0.9300
C11 C12 1.31(4)
C12 H12 0.9300
C12 C13 1.38(3)
C13 H13 0.9300
C14 C15 1.41(2)
C14 C19 1.35(2)
C15 H15 0.9300
C15 C16 1.41(3)
C16 H16 0.9300
C16 C17 1.37(3)
C17 H17 0.9300
C17 C18 1.34(3)
C18 H18 0.9300
C18 C19 1.39(3)
C19 H19 0.9300
C20 C21 1.50(2)
C21 H21A 0.9700
C21 H21B 0.9700
C21 C22 1.47(3)
C22 H22A 0.9600
C22 H22B 0.9600
C22 H22C 0.9600
